data_7126485
loop_
_publ_author_name
'Chen, Jing'
'Chao, Meng-Yao'
'Yan Liu, ?'
'Xu, Bo-Wei'
'Zhang, Wen-Hua'
'Young, David J.'

_publ_section_title
;
 An N,N'-diethylformamide solvent-induced conversion cascade within a
 metal-organic framework single crystal.
;
_journal_issue 44
_journal_name_full 'Chemical communications (Cambridge, England)'
_journal_page_first 5877
_journal_page_last 5880
_journal_paper_doi 10.1039/d0cc02420a
_journal_volume 56
_journal_year 2020
_chemical_formula_sum 'C81.1 H58.4 Cd3 Cl3 N4.5 O13.7'
_chemical_formula_weight 1758.67
_space_group_crystal_system triclinic
_space_group_IT_number 2
_space_group_name_Hall '-P 1'
_space_group_name_H-M_alt 'P -1'
_atom_sites_solution_hydrogens geom
_audit_creation_method SHELXL-2016/6
_audit_update_record
;
2020-01-17 deposited with the CCDC.	2020-04-28 downloaded from the CCDC.
;
_cell_angle_alpha 89.551(12)
_cell_angle_beta 69.596(11)
_cell_angle_gamma 62.889(9)
_cell_formula_units_Z 2
_cell_length_a 16.360(7)
_cell_length_b 17.031(7)
_cell_length_c 19.943(9)
_cell_measurement_reflns_used 9815
_cell_measurement_temperature 210(2)
_cell_measurement_theta_max 25.86
_cell_measurement_theta_min 2.36
_cell_volume 4559(3)
_computing_cell_refinement 'Bruker ApexII'
_computing_data_collection 'Bruker ApexII'
_computing_data_reduction 'Bruker ApexII'
_computing_molecular_graphics 'SHELXL-2016/6 (Sheldrick, 2016)'
_computing_publication_material 'publCIF (Westrip, 2010)'
_computing_structure_refinement 'SHELXL-2016/6 (Sheldrick, 2016)'
_computing_structure_solution 'SHELXL-2016/6 (Sheldrick, 2016)'
_diffrn_ambient_temperature 210(2)
_diffrn_measured_fraction_theta_full 0.999
_diffrn_measured_fraction_theta_max 0.999
_diffrn_measurement_device_type 'Bruker Apex II'
_diffrn_measurement_method 'phi and omega scans'
_diffrn_radiation_type MoK\a
_diffrn_radiation_wavelength 0.71073
_diffrn_reflns_av_R_equivalents 0.0983
_diffrn_reflns_av_unetI/netI 0.0906
_diffrn_reflns_Laue_measured_fraction_full 0.999
_diffrn_reflns_Laue_measured_fraction_max 0.999
_diffrn_reflns_limit_h_max 20
_diffrn_reflns_limit_h_min -20
_diffrn_reflns_limit_k_max 21
_diffrn_reflns_limit_k_min -21
_diffrn_reflns_limit_l_max 24
_diffrn_reflns_limit_l_min -24
_diffrn_reflns_number 98376
_diffrn_reflns_point_group_measured_fraction_full 0.999
_diffrn_reflns_point_group_measured_fraction_max 0.999
_diffrn_reflns_theta_full 25.242
_diffrn_reflns_theta_max 26.022
_diffrn_reflns_theta_min 2.198
_diffrn_standards_decay_% 0
_diffrn_standards_interval_count 0
_diffrn_standards_interval_time 0
_diffrn_standards_number 0
_exptl_absorpt_coefficient_mu 0.837
_exptl_absorpt_correction_T_max 0.920
_exptl_absorpt_correction_T_min 0.860
_exptl_absorpt_correction_type multi-scan
_exptl_absorpt_process_details
;
 Sheldrick, G.M. SADABS (Program for Scaling and Correction of Area Detector
 Data), version 2008/1; University of G\"ottingen: G\"ottingen, Germany, 2008.
;
_exptl_crystal_colour colourless
_exptl_crystal_density_diffrn 1.281
_exptl_crystal_description block
_exptl_crystal_F_000 1762
_exptl_crystal_size_max 0.200
_exptl_crystal_size_mid 0.150
_exptl_crystal_size_min 0.100
_refine_diff_density_max 1.821
_refine_diff_density_min -2.602
_refine_diff_density_rms 0.170
_refine_ls_extinction_method none
_refine_ls_goodness_of_fit_ref 1.134
_refine_ls_hydrogen_treatment constr
_refine_ls_matrix_type full
_refine_ls_number_parameters 992
_refine_ls_number_reflns 17941
_refine_ls_number_restraints 292
_refine_ls_restrained_S_all 1.129
_refine_ls_R_factor_all 0.1704
_refine_ls_R_factor_gt 0.1155
_refine_ls_shift/su_max 0.000
_refine_ls_shift/su_mean 0.000
_refine_ls_structure_factor_coef Fsqd
_refine_ls_weighting_details 'w=1/[\s^2^(Fo^2^)+(0.0739P)^2^+85.0674P] where P=(Fo^2^+2Fc^2^)/3'
_refine_ls_weighting_scheme calc
_refine_ls_wR_factor_gt 0.2686
_refine_ls_wR_factor_ref 0.2945
_reflns_Friedel_coverage 0.000
_reflns_number_gt 11080
_reflns_number_total 17941
_reflns_threshold_expression 'I > 2\s(I)'
_cod_data_source_file d0cc02420a2.cif
_cod_data_source_block CD3-100S
_cod_depositor_comments 'Adding full bibliography for 7126483--7126489.cif.'
_cod_original_formula_sum 'C81.10 H58.40 Cd3 Cl3 N4.50 O13.70'
_cod_database_code 7126485
_publcif_datablock.id {5d136d1e-223c-4d35-9bf5-fbf9640c20d1}

_shelx_shelxl_version_number 2016/6
_shelx_space_group_comment
;
The symmetry employed for this shelxl refinement is uniquely defined
by the following loop, which should always be used as a source of
symmetry information in preference to the above space-group names.
They are only intended as comments.
;
_shelx_estimated_absorpt_t_min 0.850
_shelx_estimated_absorpt_t_max 0.921
_publcif_funding_html
;
;

loop_
_space_group_symop_operation_xyz
'x, y, z'
'-x, -y, -z'

loop_
_atom_site_label
_atom_site_type_symbol
_atom_site_fract_x
_atom_site_fract_y
_atom_site_fract_z
_atom_site_U_iso_or_equiv
_atom_site_adp_type
_atom_site_occupancy
_atom_site_site_symmetry_order
_atom_site_calc_flag
_atom_site_refinement_flags_posn
_atom_site_refinement_flags_adp
_atom_site_refinement_flags_occupancy
_atom_site_disorder_assembly
_atom_site_disorder_group
Cd1 Cd 0.67731(6) 0.11853(6) 0.44454(5) 0.0350(2) Uani 1 1 d . . . . .
Cd2 Cd 0.77332(6) 0.20834(6) 0.26162(5) 0.0337(2) Uani 1 1 d . . . . .
Cd3 Cd 0.86015(6) 0.29951(6) 0.07911(6) 0.0421(3) Uani 1 1 d . . . . .
O1 O 0.5806(6) 0.1620(6) 0.3828(6) 0.052(3) Uani 1 1 d . . . . .
O2 O 0.6104(6) 0.2552(7) 0.3097(5) 0.052(2) Uani 1 1 d . . . . .
O3 O -0.2907(7) 0.9733(5) 0.4079(6) 0.0571(18) Uani 1 1 d . . . . .
O4 O -0.2000(7) 0.9875(5) 0.4584(6) 0.0571(18) Uani 1 1 d . . . . .
O5 O -0.3024(7) 0.2324(6) 0.4911(6) 0.056(3) Uani 1 1 d . . . . .
O6 O -0.2143(5) 0.1720(5) 0.3751(4) 0.0343(18) Uani 1 1 d . . . . .
O9 O 0.9353(6) 0.1728(8) 0.2121(6) 0.068(3) Uani 1 1 d . . . . .
O10 O 0.9527(6) 0.2730(6) 0.1448(6) 0.052(2) Uani 1 1 d . . . . .
O11 O 1.8370(10) -0.5622(8) 0.0661(12) 0.128(7) Uani 1 1 d . . . . .
O12 O 1.7025(14) -0.5482(10) 0.1516(11) 0.130(7) Uani 1 1 d . . . . .
O13 O 1.7670(6) 0.2335(6) 0.1473(5) 0.047(2) Uani 1 1 d . . . . .
O14 O 1.8706(12) 0.1587(12) 0.0385(7) 0.137(8) Uani 1 1 d . . . . .
N1 N 0.5548(7) 0.1397(7) 0.5539(6) 0.044(3) Uani 1 1 d . . . . .
N2 N 0.0100(8) 0.2441(9) 0.9773(7) 0.058(3) Uani 1 1 d . . . . .
C1 C 0.5090(10) 0.0922(11) 0.5660(8) 0.058(4) Uani 1 1 d . . . . .
H1A H 0.529194 0.046818 0.527975 0.070 Uiso 1 1 calc R U . . .
C2 C 0.4324(11) 0.1035(12) 0.6309(10) 0.071(5) Uani 1 1 d . . . . .
H2A H 0.404190 0.065324 0.637497 0.086 Uiso 1 1 calc R U . . .
C3 C 0.4002(11) 0.1722(13) 0.6843(9) 0.067(5) Uani 1 1 d . . . . .
C4 C 0.4444(14) 0.2265(15) 0.6732(10) 0.092(6) Uani 1 1 d . . . . .
H4A H 0.423022 0.274665 0.709185 0.110 Uiso 1 1 calc R U . . .
C5 C 0.5203(12) 0.2070(12) 0.6076(9) 0.074(5) Uani 1 1 d . . . . .
H5A H 0.550665 0.243508 0.599618 0.089 Uiso 1 1 calc R U . . .
C6 C 0.3152(13) 0.1962(15) 0.7547(11) 0.085(6) Uani 1 1 d . . . . .
H6A H 0.294315 0.249508 0.784762 0.102 Uiso 1 1 calc R U . . .
C7 C 0.2690(12) 0.1566(15) 0.7788(11) 0.082(6) Uani 1 1 d . . . . .
H7A H 0.290537 0.101883 0.750381 0.098 Uiso 1 1 calc R U . . .
C8 C 0.1793(10) 0.1864(14) 0.8505(11) 0.078(6) Uani 1 1 d . . . . .
C9 C 0.1490(15) 0.1311(17) 0.8820(16) 0.146(13) Uani 1 1 d . . . . .
H9A H 0.182797 0.070521 0.859716 0.175 Uiso 1 1 calc R U . . .
C10 C 0.0677(12) 0.1611(14) 0.9479(12) 0.106(8) Uani 1 1 d . . . . .
H10A H 0.054244 0.118234 0.972217 0.127 Uiso 1 1 calc R U . . .
C11 C 0.0335(15) 0.3080(16) 0.9497(9) 0.090(7) Uani 1 1 d . . . . .
H11A H -0.006204 0.369153 0.970846 0.108 Uiso 1 1 calc R U . . .
C12 C 0.1243(16) 0.2742(16) 0.8854(11) 0.093(7) Uani 1 1 d . . . . .
H12A H 0.146923 0.314572 0.866430 0.112 Uiso 1 1 calc R U . . .
C13 C 0.5551(8) 0.2261(9) 0.3503(7) 0.044(3) Uani 1 1 d . . . . .
C14 C 0.4466(8) 0.2760(8) 0.3601(7) 0.038(3) Uani 1 1 d . . . . .
C15 C 0.4116(10) 0.3473(10) 0.3285(9) 0.057(4) Uani 1 1 d . . . . .
H15A H 0.455422 0.366949 0.299822 0.069 Uiso 1 1 calc R U . . .
C16 C 0.3118(10) 0.3929(10) 0.3370(10) 0.060(4) Uani 1 1 d . . . . .
H16A H 0.289810 0.441404 0.313036 0.073 Uiso 1 1 calc R U . . .
C17 C 0.2459(9) 0.3671(9) 0.3801(9) 0.050(4) Uani 1 1 d . . . . .
C18 C 0.2834(9) 0.2953(10) 0.4142(9) 0.061(4) Uani 1 1 d . . . . .
H18A H 0.239254 0.277036 0.444725 0.074 Uiso 1 1 calc R U . . .
C19 C 0.3809(9) 0.2497(9) 0.4056(8) 0.046(3) Uani 1 1 d . . . . .
H19A H 0.403144 0.201654 0.429900 0.055 Uiso 1 1 calc R U . . .
C20 C -0.2215(10) 0.9388(8) 0.4315(10) 0.0571(18) Uani 1 1 d . . . . .
C21 C -0.1656(9) 0.8391(8) 0.4230(8) 0.042(3) Uani 1 1 d . . . . .
C22 C -0.0876(9) 0.7993(8) 0.4467(9) 0.051(4) Uani 1 1 d . . . . .
H22A H -0.068417 0.835579 0.465646 0.061 Uiso 1 1 calc R U . . .
C23 C -0.0384(10) 0.7088(8) 0.4431(9) 0.052(4) Uani 1 1 d . . . . .
H23A H 0.013127 0.683520 0.460305 0.062 Uiso 1 1 calc R U . . .
C24 C -0.0646(9) 0.6526(8) 0.4135(9) 0.048(4) Uani 1 1 d . . . . .
C25 C -0.1399(10) 0.6938(8) 0.3887(9) 0.053(4) Uani 1 1 d . . . . .
H25A H -0.157048 0.658007 0.367039 0.064 Uiso 1 1 calc R U . . .
C26 C -0.1902(10) 0.7835(8) 0.3942(8) 0.051(4) Uani 1 1 d . . . . .
H26A H -0.242981 0.808672 0.378230 0.062 Uiso 1 1 calc R U . . .
C27 C -0.2345(8) 0.2229(7) 0.4305(7) 0.036(3) Uani 1 1 d . . . . .
C28 C -0.1800(8) 0.2747(8) 0.4265(7) 0.038(3) Uani 1 1 d . . . . .
C29 C -0.2197(9) 0.3507(8) 0.4742(7) 0.043(3) Uani 1 1 d . . . . .
H29A H -0.283393 0.371906 0.511036 0.052 Uiso 1 1 calc R U . . .
C30 C -0.1681(9) 0.3989(9) 0.4700(8) 0.051(4) Uani 1 1 d . . . . .
H30A H -0.197518 0.452764 0.502532 0.061 Uiso 1 1 calc R U . . .
C31 C -0.0712(8) 0.3648(8) 0.4160(8) 0.041(3) Uani 1 1 d . . . . .
C32 C -0.0309(9) 0.2857(8) 0.3682(8) 0.048(4) Uani 1 1 d . . . . .
H32A H 0.033801 0.262189 0.332257 0.057 Uiso 1 1 calc R U . . .
C33 C -0.0852(9) 0.2410(9) 0.3727(8) 0.047(3) Uani 1 1 d . . . . .
H33A H -0.057719 0.188110 0.339529 0.056 Uiso 1 1 calc R U . . .
C34 C 0.1388(9) 0.4162(8) 0.3915(9) 0.048(4) Uani 1 1 d . . . . .
C35 C 0.0843(8) 0.3706(7) 0.3976(8) 0.045(4) Uani 1 1 d . . . . .
H35A H 0.116953 0.307838 0.392919 0.054 Uiso 1 1 calc R U . . .
C36 C -0.0179(8) 0.4161(8) 0.4107(8) 0.045(3) Uani 1 1 d . . . . .
C37 C -0.0643(8) 0.5078(8) 0.4178(9) 0.050(4) Uani 1 1 d . . . . .
H37A H -0.132986 0.539260 0.428283 0.060 Uiso 1 1 calc R U . . .
C38 C -0.0125(9) 0.5557(7) 0.4100(8) 0.047(4) Uani 1 1 d . . . . .
C39 C 0.0885(10) 0.5076(9) 0.3973(9) 0.051(4) Uani 1 1 d . . . . .
H39A H 0.123846 0.539430 0.392459 0.061 Uiso 1 1 calc R U . . .
O15 O 0.791(4) 0.072(3) 0.253(3) 0.071(3) Uani 0.2 1 d . U P . .
N3 N 0.8593(8) 0.0505(5) 0.2185(7) 0.071(3) Uani 0.8 1 d G U P . .
C40 C 0.9478(9) 0.0134(7) 0.1572(7) 0.060(4) Uani 0.8 1 d G U P . .
H40A H 0.964483 0.050485 0.126512 0.072 Uiso 0.8 1 calc R U P . .
C41 C 1.0117(7) -0.0786(8) 0.1414(7) 0.074(5) Uani 0.8 1 d G U P . .
H41A H 1.071547 -0.103730 0.100041 0.088 Uiso 0.8 1 calc R U P . .
C42 C 0.9871(9) -0.1335(5) 0.1869(8) 0.070(5) Uani 0.8 1 d DG U P . .
C43 C 0.8986(11) -0.0964(7) 0.2481(7) 0.079(6) Uani 0.8 1 d G U P . .
H43A H 0.881916 -0.133476 0.278837 0.094 Uiso 0.8 1 calc R U P . .
C44 C 0.8347(8) -0.0044(8) 0.2639(6) 0.070(5) Uani 0.8 1 d G U P . .
H44 H 0.774851 0.020739 0.305309 0.084 Uiso 0.8 1 calc R U P . .
C45 C 1.0559(16) -0.2301(10) 0.1658(13) 0.082(6) Uani 0.8 1 d D U P . .
H45A H 1.111952 -0.246955 0.122387 0.099 Uiso 0.8 1 calc R U P . .
C46 C 1.0525(19) -0.2975(11) 0.1976(14) 0.099(8) Uani 0.8 1 d D U P . .
H46A H 0.996086 -0.278829 0.241013 0.119 Uiso 0.8 1 calc R U P . .
C47 C 1.1148(12) -0.3912(7) 0.1808(9) 0.093(6) Uani 0.8 1 d DG U P . .
C48 C 1.1816(13) -0.4276(10) 0.1090(9) 0.097(7) Uani 0.8 1 d G U P . .
H48A H 1.183561 -0.390072 0.074396 0.116 Uiso 0.8 1 calc R U P . .
C49 C 1.2457(12) -0.5196(11) 0.0885(8) 0.114(8) Uani 0.8 1 d G U P . .
H49A H 1.290891 -0.544158 0.040014 0.136 Uiso 0.8 1 calc R U P . .
N4 N 1.2428(12) -0.5751(7) 0.1397(11) 0.119(8) Uani 0.8 1 d G U P . .
C50 C 1.1760(15) -0.5387(10) 0.2115(10) 0.139(11) Uani 0.8 1 d G U P . .
H50A H 1.174057 -0.576262 0.246121 0.167 Uiso 0.8 1 calc R U P . .
C51 C 1.1119(13) -0.4468(10) 0.2320(8) 0.116(8) Uani 0.8 1 d G U P . .
H51A H 1.066726 -0.422176 0.280505 0.139 Uiso 0.8 1 calc R U P . .
O8 O 0.7492(10) 0.3254(9) 0.0192(9) 0.033(4) Uani 0.5 1 d D U P . .
N5 N 0.5925(14) 0.3561(16) 0.0336(13) 0.073(6) Uani 0.5 1 d D U P . .
C52 C 0.6577(14) 0.3474(17) 0.0573(14) 0.058(6) Uani 0.5 1 d D U P . .
H52A H 0.637352 0.357968 0.108149 0.069 Uiso 0.5 1 calc R U P . .
C53 C 0.671(4) 0.237(2) -0.081(2) 0.140(16) Uani 0.5 1 d D U P . .
H53A H 0.684915 0.234827 -0.132598 0.210 Uiso 0.5 1 calc R U P . .
H53B H 0.732902 0.202257 -0.074232 0.210 Uiso 0.5 1 calc R U P . .
H53C H 0.627058 0.211841 -0.060216 0.210 Uiso 0.5 1 calc R U P . .
C54 C 0.623(2) 0.331(2) -0.0446(14) 0.102(10) Uani 0.5 1 d D U P . .
H54A H 0.667865 0.354424 -0.069065 0.122 Uiso 0.5 1 calc R U P . .
H54B H 0.562865 0.363931 -0.055161 0.122 Uiso 0.5 1 calc R U P . .
C55 C 0.481(2) 0.2880(19) 0.0472(19) 0.068(8) Uani 0.5 1 d D U P . .
H55A H 0.414590 0.297967 0.076956 0.102 Uiso 0.5 1 calc R U P . .
H55B H 0.487842 0.288558 -0.003171 0.102 Uiso 0.5 1 calc R U P . .
H55C H 0.530110 0.230440 0.051071 0.102 Uiso 0.5 1 calc R U P . .
C56 C 0.4963(15) 0.3624(19) 0.0733(17) 0.085(8) Uani 0.5 1 d D U P . .
H56A H 0.444614 0.420181 0.070541 0.103 Uiso 0.5 1 calc R U P . .
H56B H 0.486779 0.362204 0.124652 0.103 Uiso 0.5 1 calc R U P . .
C57 C 0.9844(10) 0.2046(11) 0.1714(8) 0.052(4) Uani 1 1 d . . . . .
C58 C 1.0933(9) 0.1564(9) 0.1569(7) 0.043(3) Uani 1 1 d . . . . .
C59 C 1.1574(9) 0.1894(9) 0.1176(8) 0.050(4) Uani 1 1 d . . . . .
H59A H 1.132954 0.243116 0.099817 0.060 Uiso 1 1 calc R U . . .
C60 C 1.2591(9) 0.1396(8) 0.1056(8) 0.045(3) Uani 1 1 d . . . . .
H60A H 1.301432 0.163051 0.081852 0.054 Uiso 1 1 calc R U . . .
C61 C 1.2998(8) 0.0573(8) 0.1275(8) 0.043(3) Uani 1 1 d . . . . .
C62 C 1.2376(8) 0.0241(9) 0.1631(8) 0.050(4) Uani 1 1 d . . . . .
H62A H 1.264016 -0.032421 0.176584 0.060 Uiso 1 1 calc R U . . .
C63 C 1.1346(10) 0.0736(10) 0.1799(8) 0.053(4) Uani 1 1 d . . . . .
H63A H 1.092652 0.051154 0.206699 0.063 Uiso 1 1 calc R U . . .
C64 C 1.749(2) -0.5157(17) 0.1079(17) 0.113(8) Uani 1 1 d . . . . .
C65 C 1.6992(12) -0.4171(10) 0.1034(11) 0.073(5) Uani 1 1 d . . . . .
C66 C 1.5987(12) -0.3626(10) 0.1444(10) 0.067(5) Uani 1 1 d . . . . .
H66A H 1.561697 -0.387073 0.175155 0.081 Uiso 1 1 calc R U . . .
C67 C 1.5525(11) -0.2729(10) 0.1408(9) 0.057(4) Uani 1 1 d . . . . .
H67A H 1.484417 -0.237136 0.169756 0.069 Uiso 1 1 calc R U . . .
C68 C 1.6037(10) -0.2336(9) 0.0952(8) 0.050(4) Uani 1 1 d . . . . .
C69 C 1.7052(10) -0.2899(9) 0.0516(9) 0.061(4) Uani 1 1 d . . . . .
H69A H 1.742320 -0.267031 0.018766 0.073 Uiso 1 1 calc R U . . .
C70 C 1.7498(11) -0.3803(10) 0.0578(11) 0.080(6) Uani 1 1 d . . . . .
H70A H 1.817795 -0.417269 0.029254 0.096 Uiso 1 1 calc R U . . .
C71 C 1.7966(11) 0.1756(11) 0.0934(8) 0.057(4) Uani 1 1 d . . . . .
C72 C 1.7379(11) 0.1303(11) 0.0940(7) 0.055(4) Uani 1 1 d . . . . .
C73 C 1.7741(13) 0.0608(12) 0.0367(9) 0.074(5) Uani 1 1 d . . . . .
H73A H 1.836650 0.040614 -0.001362 0.089 Uiso 1 1 calc R U . . .
C74 C 1.7150(11) 0.0231(10) 0.0379(8) 0.058(4) Uani 1 1 d . . . . .
H74A H 1.738740 -0.023083 -0.000669 0.070 Uiso 1 1 calc R U . . .
C75 C 1.6236(10) 0.0489(9) 0.0921(8) 0.047(3) Uani 1 1 d . . . . .
C76 C 1.5897(11) 0.1148(10) 0.1488(9) 0.054(4) Uani 1 1 d . . . . .
H76A H 1.528544 0.131946 0.187716 0.064 Uiso 1 1 calc R U . . .
C77 C 1.6457(10) 0.1569(10) 0.1491(8) 0.052(4) Uani 1 1 d . . . . .
H77A H 1.620299 0.204050 0.187326 0.062 Uiso 1 1 calc R U . . .
C78 C 1.4085(8) 0.0059(8) 0.1110(8) 0.045(3) Uani 1 1 d . . . . .
C79 C 1.4554(8) -0.0848(8) 0.1043(8) 0.047(4) Uani 1 1 d . . . . .
H79A H 1.418801 -0.114776 0.106129 0.056 Uiso 1 1 calc R U . . .
C80 C 1.5559(9) -0.1363(9) 0.0948(8) 0.045(3) Uani 1 1 d . . . . .
C81 C 1.6095(10) -0.0909(9) 0.0887(8) 0.048(3) Uani 1 1 d . . . . .
H81A H 1.677209 -0.123395 0.081356 0.058 Uiso 1 1 calc R U . . .
C82 C 1.5653(9) 0.0018(8) 0.0932(8) 0.045(3) Uani 1 1 d . . . . .
C83 C 1.4632(10) 0.0517(9) 0.1059(8) 0.051(4) Uani 1 1 d . . . . .
H83A H 1.432070 0.114530 0.110916 0.062 Uiso 1 1 calc R U . . .
O7 O 0.741(2) 0.3558(17) 0.2802(15) 0.071(3) Uani 0.6 1 d . . P . .
O16 O 0.725(3) 0.351(2) 0.298(2) 0.071(3) Uani 0.4 1 d D . P . .
N6 N 0.6281(18) 0.5008(16) 0.3565(15) 0.071(3) Uani 0.4 1 d D . P . .
C84 C 0.712(2) 0.4257(17) 0.326(2) 0.071(3) Uani 0.4 1 d D . P . .
H84A H 0.760140 0.416498 0.348606 0.086 Uiso 0.4 1 calc R U P . .
C85 C 0.512(3) 0.459(2) 0.4489(19) 0.071(3) Uani 0.4 1 d D . P . .
H85A H 0.450034 0.457449 0.460698 0.107 Uiso 0.4 1 calc R U P . .
H85B H 0.565623 0.398761 0.442299 0.107 Uiso 0.4 1 calc R U P . .
H85C H 0.505844 0.497201 0.488137 0.107 Uiso 0.4 1 calc R U P . .
C86 C 0.535(2) 0.496(2) 0.3791(18) 0.071(3) Uani 0.4 1 d D . P . .
H86A H 0.539021 0.457687 0.340017 0.086 Uiso 0.4 1 calc R U P . .
H86B H 0.479286 0.556054 0.385821 0.086 Uiso 0.4 1 calc R U P . .
C87 C 0.568(3) 0.581(2) 0.4857(16) 0.071(3) Uani 0.4 1 d D . P . .
H87A H 0.571523 0.627758 0.509999 0.107 Uiso 0.4 1 calc R U P . .
H87B H 0.498953 0.598101 0.496490 0.107 Uiso 0.4 1 calc R U P . .
H87C H 0.598669 0.525429 0.502783 0.107 Uiso 0.4 1 calc R U P . .
C88 C 0.623(3) 0.567(2) 0.4037(17) 0.071(3) Uani 0.4 1 d D . P . .
H88A H 0.592837 0.624955 0.388497 0.086 Uiso 0.4 1 calc R U P . .
H88B H 0.692015 0.552676 0.394756 0.086 Uiso 0.4 1 calc R U P . .
C89 C 0.9342(10) -0.5438(12) 0.1843(7) 0.108(5) Uani 1 1 d D U . . .
H89A H 0.917006 -0.585703 0.166029 0.129 Uiso 0.23(2) 1 calc R U P A 1
H89B H 0.937171 -0.600247 0.168339 0.129 Uiso 0.23(2) 1 calc R U P A 2
Cl1 Cl 0.9864(15) -0.5901(12) 0.2476(9) 0.176(6) Uani 0.77(2) 1 d D U P A 1
Cl2 Cl 0.8233(7) -0.4438(7) 0.2321(6) 0.124(4) Uani 0.77(2) 1 d D U P A 1
Cl3 Cl 1.0126(9) -0.5233(8) 0.1103(5) 0.123(4) Uani 0.77(2) 1 d D U P A 1
Cl1A Cl 1.040(3) -0.583(3) 0.207(3) 0.169(19) Uani 0.23(2) 1 d D U P A 2
Cl2A Cl 0.819(3) -0.490(5) 0.260(3) 0.29(3) Uani 0.23(2) 1 d D U P A 2
Cl3A Cl 0.954(4) -0.499(4) 0.103(2) 0.21(2) Uani 0.23(2) 1 d D U P A 2

loop_
_atom_site_aniso_label
_atom_site_aniso_U_11
_atom_site_aniso_U_22
_atom_site_aniso_U_33
_atom_site_aniso_U_23
_atom_site_aniso_U_13
_atom_site_aniso_U_12
Cd1 0.0271(4) 0.0274(5) 0.0512(6) 0.0057(4) -0.0144(4) -0.0143(4)
Cd2 0.0247(4) 0.0302(4) 0.0472(5) 0.0069(4) -0.0129(4) -0.0147(3)
Cd3 0.0298(5) 0.0398(5) 0.0581(7) 0.0021(5) -0.0147(4) -0.0193(4)
O1 0.037(5) 0.036(5) 0.100(8) 0.030(5) -0.049(5) -0.014(4)
O2 0.019(4) 0.073(7) 0.066(6) 0.018(5) -0.015(4) -0.025(4)
O3 0.048(3) 0.020(3) 0.112(5) 0.013(3) -0.050(4) -0.009(3)
O4 0.048(3) 0.020(3) 0.112(5) 0.013(3) -0.050(4) -0.009(3)
O5 0.056(6) 0.052(6) 0.070(7) 0.009(5) -0.014(5) -0.041(5)
O6 0.029(4) 0.032(4) 0.045(5) 0.003(4) -0.016(4) -0.017(4)
O9 0.022(5) 0.091(8) 0.072(7) 0.031(6) -0.013(5) -0.017(5)
O10 0.035(5) 0.039(5) 0.083(7) 0.007(5) -0.036(5) -0.010(4)
O11 0.060(8) 0.033(6) 0.28(2) 0.026(9) -0.071(12) -0.010(6)
O12 0.160(16) 0.065(9) 0.22(2) 0.066(11) -0.107(15) -0.073(11)
O13 0.047(5) 0.049(5) 0.054(6) 0.002(5) -0.016(5) -0.033(5)
O14 0.156(13) 0.196(16) 0.076(9) -0.056(10) 0.041(9) -0.160(14)
N1 0.027(5) 0.037(6) 0.050(7) -0.005(5) -0.007(5) -0.007(5)
N2 0.027(6) 0.064(8) 0.085(9) 0.014(7) -0.020(6) -0.026(6)
C1 0.045(8) 0.079(11) 0.055(9) -0.007(8) -0.008(7) -0.041(8)
C2 0.038(8) 0.091(13) 0.094(13) 0.008(11) -0.022(9) -0.042(9)
C3 0.037(8) 0.101(14) 0.062(10) 0.007(10) -0.021(8) -0.031(9)
C4 0.074(12) 0.121(17) 0.062(12) -0.022(11) 0.007(9) -0.055(13)
C5 0.066(11) 0.073(11) 0.064(11) -0.010(9) 0.003(9) -0.038(9)
C6 0.058(10) 0.132(18) 0.083(13) 0.037(12) -0.034(10) -0.056(12)
C7 0.052(10) 0.115(16) 0.087(13) 0.029(12) -0.027(9) -0.047(11)
C8 0.023(7) 0.080(13) 0.105(15) 0.023(12) -0.018(8) -0.009(8)
C9 0.057(12) 0.106(18) 0.18(3) 0.071(18) 0.013(14) -0.009(12)
C10 0.042(9) 0.081(14) 0.128(18) 0.013(13) 0.028(11) -0.021(10)
C11 0.104(15) 0.145(19) 0.054(11) 0.006(11) -0.007(10) -0.104(15)
C12 0.109(16) 0.14(2) 0.087(14) 0.038(14) -0.032(12) -0.108(17)
C13 0.019(6) 0.055(8) 0.054(8) -0.001(7) -0.015(6) -0.013(6)
C14 0.018(5) 0.028(6) 0.067(9) 0.005(6) -0.021(6) -0.006(5)
C15 0.033(7) 0.052(9) 0.097(12) 0.020(8) -0.031(8) -0.025(7)
C16 0.044(8) 0.047(8) 0.106(13) 0.037(9) -0.037(9) -0.028(7)
C17 0.025(6) 0.036(7) 0.094(11) 0.012(7) -0.025(7) -0.019(6)
C18 0.022(6) 0.052(9) 0.099(13) 0.008(8) -0.008(7) -0.021(6)
C19 0.029(6) 0.040(7) 0.069(10) 0.023(7) -0.024(6) -0.014(6)
C20 0.048(3) 0.020(3) 0.112(5) 0.013(3) -0.050(4) -0.009(3)
C21 0.038(7) 0.028(6) 0.070(9) 0.014(6) -0.033(7) -0.014(5)
C22 0.038(7) 0.021(6) 0.103(12) 0.009(7) -0.039(8) -0.012(5)
C23 0.043(7) 0.024(6) 0.106(12) 0.013(7) -0.051(8) -0.015(6)
C24 0.031(6) 0.027(6) 0.092(11) 0.005(7) -0.032(7) -0.012(5)
C25 0.045(7) 0.023(6) 0.105(12) 0.000(7) -0.053(8) -0.009(6)
C26 0.049(8) 0.025(7) 0.080(11) 0.004(7) -0.042(8) -0.007(6)
C27 0.021(5) 0.025(6) 0.063(9) 0.005(6) -0.016(6) -0.012(5)
C28 0.026(6) 0.031(6) 0.058(8) -0.002(6) -0.012(6) -0.017(5)
C29 0.024(6) 0.042(7) 0.059(9) -0.003(6) -0.008(6) -0.018(5)
C30 0.028(6) 0.043(8) 0.076(10) -0.008(7) -0.018(7) -0.013(6)
C31 0.028(6) 0.039(7) 0.067(9) 0.006(6) -0.021(6) -0.024(6)
C32 0.026(6) 0.026(6) 0.080(10) -0.005(6) -0.005(6) -0.015(5)
C33 0.041(7) 0.045(8) 0.062(9) -0.001(7) -0.010(6) -0.034(6)
C34 0.031(6) 0.021(6) 0.101(12) 0.007(7) -0.033(7) -0.013(5)
C35 0.015(5) 0.011(5) 0.106(11) 0.003(6) -0.025(6) -0.003(4)
C36 0.024(6) 0.033(7) 0.085(10) 0.001(7) -0.028(7) -0.013(5)
C37 0.020(6) 0.023(6) 0.106(12) -0.002(7) -0.027(7) -0.008(5)
C38 0.030(6) 0.012(5) 0.099(11) -0.008(6) -0.033(7) -0.003(5)
C39 0.045(7) 0.038(7) 0.095(11) 0.015(7) -0.037(8) -0.033(6)
O15 0.062(6) 0.037(4) 0.100(8) 0.001(4) -0.023(5) -0.019(4)
N3 0.062(6) 0.037(4) 0.100(8) 0.001(4) -0.023(5) -0.019(4)
C40 0.044(8) 0.050(8) 0.090(11) 0.019(8) -0.033(7) -0.022(7)
C41 0.057(10) 0.056(8) 0.097(13) 0.014(8) -0.022(9) -0.024(7)
C42 0.080(11) 0.047(7) 0.080(12) 0.009(7) -0.030(8) -0.030(7)
C43 0.105(14) 0.048(8) 0.069(12) 0.002(8) -0.019(9) -0.036(9)
C44 0.084(11) 0.052(7) 0.074(11) 0.003(7) -0.025(8) -0.037(7)
C45 0.074(12) 0.060(8) 0.093(15) 0.016(9) -0.023(11) -0.024(9)
C46 0.107(16) 0.058(8) 0.097(15) 0.021(9) -0.033(13) -0.018(10)
C47 0.130(16) 0.060(8) 0.108(12) 0.011(8) -0.061(12) -0.049(10)
C48 0.115(16) 0.072(10) 0.102(11) -0.007(9) -0.079(11) -0.017(11)
C49 0.102(17) 0.080(12) 0.134(15) 0.012(10) -0.056(14) -0.017(12)
N4 0.104(15) 0.078(12) 0.134(15) 0.016(9) -0.061(12) -0.003(11)
C50 0.15(2) 0.073(11) 0.136(16) 0.015(12) -0.055(16) -0.005(15)
C51 0.15(2) 0.050(9) 0.136(15) 0.018(9) -0.055(15) -0.044(12)
O8 0.041(7) 0.022(7) 0.061(11) 0.016(7) -0.039(8) -0.021(7)
N5 0.046(10) 0.083(14) 0.123(15) 0.071(13) -0.065(11) -0.034(10)
C52 0.051(10) 0.050(14) 0.110(17) 0.052(13) -0.049(11) -0.042(11)
C53 0.26(5) 0.15(3) 0.15(3) 0.07(2) -0.13(3) -0.17(3)
C54 0.086(19) 0.11(2) 0.131(16) 0.063(19) -0.079(16) -0.040(19)
C55 0.038(15) 0.09(2) 0.09(2) 0.031(18) -0.042(16) -0.026(14)
C56 0.033(11) 0.078(18) 0.15(2) 0.037(18) -0.059(13) -0.016(13)
C57 0.038(7) 0.066(10) 0.049(9) -0.009(8) -0.021(7) -0.019(7)
C58 0.036(7) 0.041(7) 0.047(8) 0.004(6) -0.018(6) -0.013(6)
C59 0.033(7) 0.035(7) 0.073(10) -0.002(7) -0.023(7) -0.007(6)
C60 0.037(7) 0.032(7) 0.069(9) 0.007(6) -0.026(7) -0.016(6)
C61 0.024(6) 0.024(6) 0.073(10) -0.012(6) -0.022(6) -0.003(5)
C62 0.021(6) 0.031(7) 0.087(11) 0.008(7) -0.023(7) -0.004(5)
C63 0.034(7) 0.057(9) 0.067(10) 0.004(7) -0.013(7) -0.027(7)
C64 0.13(2) 0.088(17) 0.18(3) 0.018(17) -0.10(2) -0.065(17)
C65 0.061(10) 0.031(8) 0.135(17) 0.019(9) -0.047(11) -0.022(8)
C66 0.071(11) 0.041(8) 0.093(13) 0.013(8) -0.020(9) -0.038(8)
C67 0.045(8) 0.049(9) 0.076(11) 0.005(8) -0.014(8) -0.028(7)
C68 0.045(8) 0.037(7) 0.073(10) 0.001(7) -0.027(7) -0.021(6)
C69 0.033(7) 0.030(7) 0.094(12) -0.007(7) -0.003(7) -0.011(6)
C70 0.033(8) 0.038(8) 0.137(17) -0.008(10) -0.015(9) -0.005(7)
C71 0.060(9) 0.077(11) 0.049(9) 0.002(8) -0.011(7) -0.053(9)
C72 0.061(9) 0.080(11) 0.037(8) -0.003(7) -0.007(7) -0.053(9)
C73 0.074(11) 0.098(13) 0.060(10) -0.018(9) -0.004(8) -0.064(11)
C74 0.072(10) 0.066(10) 0.055(9) -0.009(7) -0.014(8) -0.055(9)
C75 0.048(8) 0.051(8) 0.065(9) 0.015(7) -0.032(7) -0.035(7)
C76 0.051(8) 0.055(9) 0.071(10) 0.004(8) -0.029(8) -0.035(7)
C77 0.049(8) 0.062(9) 0.050(9) -0.009(7) -0.011(7) -0.037(7)
C78 0.018(6) 0.032(7) 0.070(9) -0.010(6) -0.014(6) -0.004(5)
C79 0.019(6) 0.036(7) 0.073(10) -0.014(7) -0.009(6) -0.010(5)
C80 0.033(6) 0.041(7) 0.067(9) 0.006(7) -0.020(6) -0.022(6)
C81 0.039(7) 0.050(8) 0.064(9) 0.000(7) -0.023(7) -0.025(6)
C82 0.033(6) 0.034(7) 0.073(10) 0.001(7) -0.025(7) -0.017(6)
C83 0.045(8) 0.033(7) 0.083(11) -0.004(7) -0.038(8) -0.014(6)
O7 0.062(6) 0.037(4) 0.100(8) 0.001(4) -0.023(5) -0.019(4)
O16 0.062(6) 0.037(4) 0.100(8) 0.001(4) -0.023(5) -0.019(4)
N6 0.062(6) 0.037(4) 0.100(8) 0.001(4) -0.023(5) -0.019(4)
C84 0.062(6) 0.037(4) 0.100(8) 0.001(4) -0.023(5) -0.019(4)
C85 0.062(6) 0.037(4) 0.100(8) 0.001(4) -0.023(5) -0.019(4)
C86 0.062(6) 0.037(4) 0.100(8) 0.001(4) -0.023(5) -0.019(4)
C87 0.062(6) 0.037(4) 0.100(8) 0.001(4) -0.023(5) -0.019(4)
C88 0.062(6) 0.037(4) 0.100(8) 0.001(4) -0.023(5) -0.019(4)
C89 0.129(13) 0.102(13) 0.105(12) 0.017(9) -0.047(8) -0.065(9)
Cl1 0.236(15) 0.152(10) 0.134(11) 0.027(10) -0.109(11) -0.061(10)
Cl2 0.118(6) 0.114(7) 0.112(7) -0.001(5) -0.019(5) -0.054(5)
Cl3 0.123(8) 0.128(8) 0.117(6) 0.002(5) -0.018(5) -0.079(7)
Cl1A 0.21(2) 0.12(3) 0.13(3) -0.02(2) -0.12(2) 0.00(3)
Cl2A 0.20(2) 0.19(4) 0.23(4) 0.05(3) 0.04(2) 0.00(3)
Cl3A 0.17(3) 0.25(4) 0.16(2) 0.11(2) -0.10(2) -0.04(3)

loop_
_atom_type_symbol
_atom_type_description
_atom_type_scat_dispersion_real
_atom_type_scat_dispersion_imag
_atom_type_scat_source
C C 0.0033 0.0016 'International Tables Vol C Tables 4.2.6.8 and 6.1.1.4'
H H 0.0000 0.0000 'International Tables Vol C Tables 4.2.6.8 and 6.1.1.4'
N N 0.0061 0.0033 'International Tables Vol C Tables 4.2.6.8 and 6.1.1.4'
O O 0.0106 0.0060 'International Tables Vol C Tables 4.2.6.8 and 6.1.1.4'
Cd Cd -0.8075 1.2024 'International Tables Vol C Tables 4.2.6.8 and 6.1.1.4'
Cl Cl 0.1484 0.1585 'International Tables Vol C Tables 4.2.6.8 and 6.1.1.4'

loop_
_geom_angle_atom_site_label_1
_geom_angle_atom_site_label_2
_geom_angle_atom_site_label_3
_geom_angle
_geom_angle_site_symmetry_1
_geom_angle_site_symmetry_3
_geom_angle_publ_flag
O1 Cd1 N1 95.9(4) . . ?
O1 Cd1 O4 139.3(3) . 1_645 ?
N1 Cd1 O4 96.1(4) . 1_645 ?
O1 Cd1 O3 85.6(3) . 1_645 ?
N1 Cd1 O3 93.5(4) . 1_645 ?
O4 Cd1 O3 55.0(3) 1_645 1_645 ?
O1 Cd1 O5 114.9(3) . 1_655 ?
N1 Cd1 O5 90.2(4) . 1_655 ?
O4 Cd1 O5 103.7(3) 1_645 1_655 ?
O3 Cd1 O5 158.7(3) 1_645 1_655 ?
O1 Cd1 O6 95.5(3) . 1_655 ?
N1 Cd1 O6 145.4(3) . 1_655 ?
O4 Cd1 O6 96.2(3) 1_645 1_655 ?
O3 Cd1 O6 119.9(3) 1_645 1_655 ?
O5 Cd1 O6 55.5(3) 1_655 1_655 ?
O1 Cd1 C20 113.2(4) . 1_645 ?
N1 Cd1 C20 94.9(5) . 1_645 ?
O4 Cd1 C20 27.0(3) 1_645 1_645 ?
O3 Cd1 C20 28.0(4) 1_645 1_645 ?
O5 Cd1 C20 130.7(4) 1_655 1_645 ?
O6 Cd1 C20 110.2(4) 1_655 1_645 ?
O1 Cd1 C27 108.5(4) . 1_655 ?
N1 Cd1 C27 118.2(4) . 1_655 ?
O4 Cd1 C27 99.5(3) 1_645 1_655 ?
O3 Cd1 C27 142.6(3) 1_645 1_655 ?
O5 Cd1 C27 28.0(3) 1_655 1_655 ?
O6 Cd1 C27 27.6(3) 1_655 1_655 ?
C20 Cd1 C27 122.6(4) 1_645 1_655 ?
O15 Cd2 O16 165.0(18) . . ?
O15 Cd2 O2 85.5(15) . . ?
O16 Cd2 O2 83.1(11) . . ?
O15 Cd2 O9 99.2(15) . . ?
O16 Cd2 O9 92.5(11) . . ?
O2 Cd2 O9 175.2(4) . . ?
O15 Cd2 O7 174.6(17) . . ?
O16 Cd2 O7 9.7(14) . . ?
O2 Cd2 O7 89.8(7) . . ?
O9 Cd2 O7 85.5(8) . . ?
O15 Cd2 O13 97.2(17) . 1_455 ?
O16 Cd2 O13 92.5(13) . 1_455 ?
O2 Cd2 O13 90.6(3) . 1_455 ?
O9 Cd2 O13 87.8(3) . 1_455 ?
O7 Cd2 O13 85.5(8) . 1_455 ?
O15 Cd2 N3 24.3(14) . . ?
O16 Cd2 N3 168.0(12) . . ?
O2 Cd2 N3 108.7(4) . . ?
O9 Cd2 N3 75.9(4) . . ?
O7 Cd2 N3 160.9(7) . . ?
O13 Cd2 N3 89.8(4) 1_455 . ?
O15 Cd2 O6 79.3(17) . 1_655 ?
O16 Cd2 O6 91.3(13) . 1_655 ?
O2 Cd2 O6 90.7(3) . 1_655 ?
O9 Cd2 O6 91.2(3) . 1_655 ?
O7 Cd2 O6 98.1(8) . 1_655 ?
O13 Cd2 O6 176.1(3) 1_455 1_655 ?
N3 Cd2 O6 86.4(4) . 1_655 ?
O10 Cd3 O11 96.4(5) . 1_465 ?
O10 Cd3 N2 85.9(4) . 1_654 ?
O11 Cd3 N2 88.0(6) 1_465 1_654 ?
O10 Cd3 O13 95.2(3) . 1_455 ?
O11 Cd3 O13 137.5(5) 1_465 1_455 ?
N2 Cd3 O13 133.5(4) 1_654 1_455 ?
O10 Cd3 O8 174.0(5) . . ?
O11 Cd3 O8 86.7(5) 1_465 . ?
N2 Cd3 O8 99.3(5) 1_654 . ?
O13 Cd3 O8 79.1(4) 1_455 . ?
O10 Cd3 O14 109.0(5) . 1_455 ?
O11 Cd3 O14 151.7(7) 1_465 1_455 ?
N2 Cd3 O14 81.9(4) 1_654 1_455 ?
O13 Cd3 O14 53.7(3) 1_455 1_455 ?
O8 Cd3 O14 69.2(6) . 1_455 ?
O10 Cd3 O12 102.5(5) . 1_465 ?
O11 Cd3 O12 52.5(5) 1_465 1_465 ?
N2 Cd3 O12 140.1(5) 1_654 1_465 ?
O13 Cd3 O12 85.1(4) 1_455 1_465 ?
O8 Cd3 O12 75.4(5) . 1_465 ?
O14 Cd3 O12 129.2(5) 1_455 1_465 ?
O10 Cd3 C71 107.6(4) . 1_455 ?
O11 Cd3 C71 151.3(5) 1_465 1_455 ?
N2 Cd3 C71 108.7(4) 1_654 1_455 ?
O13 Cd3 C71 27.5(4) 1_455 1_455 ?
O8 Cd3 C71 68.1(5) . 1_455 ?
O14 Cd3 C71 26.9(4) 1_455 1_455 ?
O12 Cd3 C71 105.7(5) 1_465 1_455 ?
C13 O1 Cd1 132.9(8) . . ?
C13 O2 Cd2 135.4(9) . . ?
C20 O3 Cd1 91.5(7) . 1_465 ?
C20 O4 Cd1 93.9(7) . 1_465 ?
C27 O5 Cd1 91.7(7) . 1_455 ?
C27 O6 Cd1 91.5(7) . 1_455 ?
C27 O6 Cd2 129.1(8) . 1_455 ?
Cd1 O6 Cd2 115.3(3) 1_455 1_455 ?
C57 O9 Cd2 136.0(10) . . ?
C57 O10 Cd3 125.4(8) . . ?
C64 O11 Cd3 101.4(15) . 1_645 ?
C64 O12 Cd3 83.3(17) . 1_645 ?
C71 O13 Cd2 127.2(10) . 1_655 ?
C71 O13 Cd3 92.9(8) . 1_655 ?
Cd2 O13 Cd3 116.7(3) 1_655 1_655 ?
C71 O14 Cd3 89.0(9) . 1_655 ?
C1 N1 C5 115.9(12) . . ?
C1 N1 Cd1 122.6(9) . . ?
C5 N1 Cd1 121.3(10) . . ?
C10 N2 C11 120.6(15) . . ?
C10 N2 Cd3 124.8(11) . 1_456 ?
C11 N2 Cd3 114.6(11) . 1_456 ?
N1 C1 C2 125.0(14) . . ?
N1 C1 H1A 117.5 . . ?
C2 C1 H1A 117.5 . . ?
C3 C2 C1 117.1(15) . . ?
C3 C2 H2A 121.5 . . ?
C1 C2 H2A 121.5 . . ?
C2 C3 C4 120.0(15) . . ?
C2 C3 C6 123.3(17) . . ?
C4 C3 C6 116.6(17) . . ?
C5 C4 C3 117.1(17) . . ?
C5 C4 H4A 121.5 . . ?
C3 C4 H4A 121.5 . . ?
N1 C5 C4 124.8(16) . . ?
N1 C5 H5A 117.6 . . ?
C4 C5 H5A 117.6 . . ?
C7 C6 C3 129(2) . . ?
C7 C6 H6A 115.5 . . ?
C3 C6 H6A 115.5 . . ?
C6 C7 C8 127(2) . . ?
C6 C7 H7A 116.7 . . ?
C8 C7 H7A 116.7 . . ?
C9 C8 C12 116.0(19) . . ?
C9 C8 C7 123(2) . . ?
C12 C8 C7 121.1(18) . . ?
C8 C9 C10 121(2) . . ?
C8 C9 H9A 119.6 . . ?
C10 C9 H9A 119.6 . . ?
N2 C10 C9 124(2) . . ?
N2 C10 H10A 118.2 . . ?
C9 C10 H10A 118.2 . . ?
N2 C11 C12 114.6(19) . . ?
N2 C11 H11A 122.7 . . ?
C12 C11 H11A 122.7 . . ?
C8 C12 C11 123.6(17) . . ?
C8 C12 H12A 118.2 . . ?
C11 C12 H12A 118.2 . . ?
O1 C13 O2 126.8(11) . . ?
O1 C13 C14 117.4(11) . . ?
O2 C13 C14 115.8(12) . . ?
C15 C14 C19 119.2(11) . . ?
C15 C14 C13 121.7(12) . . ?
C19 C14 C13 119.1(12) . . ?
C14 C15 C16 121.8(13) . . ?
C14 C15 H15A 119.1 . . ?
C16 C15 H15A 119.1 . . ?
C17 C16 C15 120.2(14) . . ?
C17 C16 H16A 119.9 . . ?
C15 C16 H16A 119.9 . . ?
C16 C17 C18 116.8(12) . . ?
C16 C17 C34 121.1(13) . . ?
C18 C17 C34 122.1(12) . . ?
C19 C18 C17 123.5(13) . . ?
C19 C18 H18A 118.3 . . ?
C17 C18 H18A 118.3 . . ?
C18 C19 C14 118.6(13) . . ?
C18 C19 H19A 120.7 . . ?
C14 C19 H19A 120.7 . . ?
O4 C20 O3 119.5(11) . . ?
O4 C20 C21 121.7(11) . . ?
O3 C20 C21 118.8(11) . . ?
O4 C20 Cd1 59.1(6) . 1_465 ?
O3 C20 Cd1 60.4(6) . 1_465 ?
C21 C20 Cd1 179.0(11) . 1_465 ?
C26 C21 C22 117.7(11) . . ?
C26 C21 C20 122.3(11) . . ?
C22 C21 C20 120.0(11) . . ?
C23 C22 C21 121.3(12) . . ?
C23 C22 H22A 119.4 . . ?
C21 C22 H22A 119.4 . . ?
C22 C23 C24 120.4(12) . . ?
C22 C23 H23A 119.8 . . ?
C24 C23 H23A 119.8 . . ?
C25 C24 C23 116.8(11) . . ?
C25 C24 C38 122.8(11) . . ?
C23 C24 C38 120.5(11) . . ?
C26 C25 C24 122.7(12) . . ?
C26 C25 H25A 118.6 . . ?
C24 C25 H25A 118.6 . . ?
C25 C26 C21 121.1(12) . . ?
C25 C26 H26A 119.5 . . ?
C21 C26 H26A 119.5 . . ?
O6 C27 O5 120.8(10) . . ?
O6 C27 C28 120.7(11) . . ?
O5 C27 C28 118.5(11) . . ?
O6 C27 Cd1 60.9(5) . 1_455 ?
O5 C27 Cd1 60.3(6) . 1_455 ?
C28 C27 Cd1 174.5(9) . 1_455 ?
C29 C28 C33 120.3(10) . . ?
C29 C28 C27 121.9(11) . . ?
C33 C28 C27 117.8(10) . . ?
C28 C29 C30 121.6(11) . . ?
C28 C29 H29A 119.2 . . ?
C30 C29 H29A 119.2 . . ?
C29 C30 C31 118.7(12) . . ?
C29 C30 H30A 120.6 . . ?
C31 C30 H30A 120.6 . . ?
C32 C31 C30 118.9(10) . . ?
C32 C31 C36 122.3(11) . . ?
C30 C31 C36 118.8(11) . . ?
C31 C32 C33 120.9(11) . . ?
C31 C32 H32A 119.6 . . ?
C33 C32 H32A 119.6 . . ?
C28 C33 C32 119.7(12) . . ?
C28 C33 H33A 120.2 . . ?
C32 C33 H33A 120.2 . . ?
C39 C34 C35 117.0(10) . . ?
C39 C34 C17 122.0(10) . . ?
C35 C34 C17 121.0(10) . . ?
C34 C35 C36 122.0(10) . . ?
C34 C35 H35A 119.0 . . ?
C36 C35 H35A 119.0 . . ?
C37 C36 C35 118.1(10) . . ?
C37 C36 C31 122.3(10) . . ?
C35 C36 C31 119.7(11) . . ?
C36 C37 C38 122.0(10) . . ?
C36 C37 H37A 119.0 . . ?
C38 C37 H37A 119.0 . . ?
C39 C38 C37 117.7(10) . . ?
C39 C38 C24 122.8(11) . . ?
C37 C38 C24 119.4(10) . . ?
C34 C39 C38 123.2(11) . . ?
C34 C39 H39A 118.4 . . ?
C38 C39 H39A 118.4 . . ?
N3 O15 Cd2 88(3) . . ?
O15 N3 C40 165(4) . . ?
O15 N3 C44 59(3) . . ?
C40 N3 C44 120.0 . . ?
O15 N3 Cd2 68(3) . . ?
C40 N3 Cd2 119.0(6) . . ?
C44 N3 Cd2 119.1(6) . . ?
N3 C40 C41 120.0 . . ?
N3 C40 H40A 120.0 . . ?
C41 C40 H40A 120.0 . . ?
C40 C41 C42 120.0 . . ?
C40 C41 H41A 120.0 . . ?
C42 C41 H41A 120.0 . . ?
C43 C42 C41 120.0 . . ?
C43 C42 C45 122.7(12) . . ?
C41 C42 C45 117.2(12) . . ?
C44 C43 C42 120.0 . . ?
C44 C43 H43A 120.0 . . ?
C42 C43 H43A 120.0 . . ?
C43 C44 N3 120.0 . . ?
C43 C44 H44 120.0 . . ?
N3 C44 H44 120.0 . . ?
C46 C45 C42 130.9(19) . . ?
C46 C45 H45A 114.6 . . ?
C42 C45 H45A 114.6 . . ?
C45 C46 C47 134(2) . . ?
C45 C46 H46A 112.9 . . ?
C47 C46 H46A 112.9 . . ?
C48 C47 C51 120.0 . . ?
C48 C47 C46 116.8(15) . . ?
C51 C47 C46 123.2(15) . . ?
C49 C48 C47 120.0 . . ?
C49 C48 H48A 120.0 . . ?
C47 C48 H48A 120.0 . . ?
C48 C49 N4 120.0 . . ?
C48 C49 H49A 120.0 . . ?
N4 C49 H49A 120.0 . . ?
C50 N4 C49 120.0 . . ?
N4 C50 C51 120.0 . . ?
N4 C50 H50A 120.0 . . ?
C51 C50 H50A 120.0 . . ?
C50 C51 C47 120.0 . . ?
C50 C51 H51A 120.0 . . ?
C47 C51 H51A 120.0 . . ?
C52 O8 Cd3 119.4(14) . . ?
C52 N5 C56 128(2) . . ?
C52 N5 C54 119(2) . . ?
C56 N5 C54 110.5(18) . . ?
N5 C52 O8 127(2) . . ?
N5 C52 H52A 116.6 . . ?
O8 C52 H52A 116.6 . . ?
C54 C53 H53A 109.5 . . ?
C54 C53 H53B 109.5 . . ?
H53A C53 H53B 109.5 . . ?
C54 C53 H53C 109.5 . . ?
H53A C53 H53C 109.5 . . ?
H53B C53 H53C 109.5 . . ?
N5 C54 C53 123(3) . . ?
N5 C54 H54A 106.7 . . ?
C53 C54 H54A 106.7 . . ?
N5 C54 H54B 106.7 . . ?
C53 C54 H54B 106.7 . . ?
H54A C54 H54B 106.6 . . ?
C56 C55 H55A 109.5 . . ?
C56 C55 H55B 109.5 . . ?
H55A C55 H55B 109.5 . . ?
C56 C55 H55C 109.5 . . ?
H55A C55 H55C 109.5 . . ?
H55B C55 H55C 109.5 . . ?
N5 C56 C55 116(2) . . ?
N5 C56 H56A 108.4 . . ?
C55 C56 H56A 108.4 . . ?
N5 C56 H56B 108.4 . . ?
C55 C56 H56B 108.4 . . ?
H56A C56 H56B 107.5 . . ?
O9 C57 O10 127.4(13) . . ?
O9 C57 C58 114.8(14) . . ?
O10 C57 C58 117.7(14) . . ?
C59 C58 C63 118.6(12) . . ?
C59 C58 C57 121.7(13) . . ?
C63 C58 C57 119.7(13) . . ?
C58 C59 C60 118.2(13) . . ?
C58 C59 H59A 120.9 . . ?
C60 C59 H59A 120.9 . . ?
C61 C60 C59 123.0(13) . . ?
C61 C60 H60A 118.5 . . ?
C59 C60 H60A 118.5 . . ?
C62 C61 C60 118.3(11) . . ?
C62 C61 C78 121.0(12) . . ?
C60 C61 C78 120.7(12) . . ?
C61 C62 C63 120.8(13) . . ?
C61 C62 H62A 119.6 . . ?
C63 C62 H62A 119.6 . . ?
C62 C63 C58 121.0(13) . . ?
C62 C63 H63A 119.5 . . ?
C58 C63 H63A 119.5 . . ?
O11 C64 O12 122(2) . . ?
O11 C64 C65 117(2) . . ?
O12 C64 C65 121(2) . . ?
C70 C65 C66 118.2(14) . . ?
C70 C65 C64 121.7(18) . . ?
C66 C65 C64 120.0(18) . . ?
C67 C66 C65 120.7(14) . . ?
C67 C66 H66A 119.7 . . ?
C65 C66 H66A 119.7 . . ?
C66 C67 C68 121.9(14) . . ?
C66 C67 H67A 119.1 . . ?
C68 C67 H67A 119.1 . . ?
C67 C68 C69 117.3(13) . . ?
C67 C68 C80 121.9(13) . . ?
C69 C68 C80 120.7(13) . . ?
C70 C69 C68 119.0(14) . . ?
C70 C69 H69A 120.5 . . ?
C68 C69 H69A 120.5 . . ?
C65 C70 C69 122.9(14) . . ?
C65 C70 H70A 118.6 . . ?
C69 C70 H70A 118.6 . . ?
O14 C71 O13 121.6(12) . . ?
O14 C71 C72 118.9(13) . . ?
O13 C71 C72 119.4(12) . . ?
O14 C71 Cd3 64.1(8) . 1_655 ?
O13 C71 Cd3 59.7(7) . 1_655 ?
C72 C71 Cd3 161.6(12) . 1_655 ?
C77 C72 C73 118.8(12) . . ?
C77 C72 C71 121.3(12) . . ?
C73 C72 C71 119.9(13) . . ?
C74 C73 C72 117.9(14) . . ?
C74 C73 H73A 121.1 . . ?
C72 C73 H73A 121.1 . . ?
C75 C74 C73 123.8(13) . . ?
C75 C74 H74A 118.1 . . ?
C73 C74 H74A 118.1 . . ?
C76 C75 C74 118.3(12) . . ?
C76 C75 C82 119.9(13) . . ?
C74 C75 C82 121.6(12) . . ?
C75 C76 C77 120.1(14) . . ?
C75 C76 H76A 120.0 . . ?
C77 C76 H76A 120.0 . . ?
C72 C77 C76 121.1(13) . . ?
C72 C77 H77A 119.5 . . ?
C76 C77 H77A 119.5 . . ?
C79 C78 C83 119.0(11) . . ?
C79 C78 C61 120.9(11) . . ?
C83 C78 C61 120.0(11) . . ?
C78 C79 C80 123.5(11) . . ?
C78 C79 H79A 118.2 . . ?
C80 C79 H79A 118.2 . . ?
C81 C80 C79 117.0(12) . . ?
C81 C80 C68 119.6(11) . . ?
C79 C80 C68 123.3(11) . . ?
C80 C81 C82 121.4(12) . . ?
C80 C81 H81A 119.3 . . ?
C82 C81 H81A 119.3 . . ?
C81 C82 C83 119.9(11) . . ?
C81 C82 C75 119.6(11) . . ?
C83 C82 C75 120.2(11) . . ?
C82 C83 C78 119.0(12) . . ?
C82 C83 H83A 120.5 . . ?
C78 C83 H83A 120.5 . . ?
C84 O7 Cd2 148(3) . . ?
C84 O16 Cd2 166(4) . . ?
C84 N6 C88 119(2) . . ?
C84 N6 C86 117(2) . . ?
C88 N6 C86 114(2) . . ?
O7 C84 O16 18(2) . . ?
O7 C84 N6 134(3) . . ?
O16 C84 N6 128(3) . . ?
O7 C84 H84A 112.4 . . ?
O16 C84 H84A 112.4 . . ?
N6 C84 H84A 112.4 . . ?
C86 C85 C87 148(3) . 2_666 ?
C86 C85 H85A 109.5 . . ?
C87 C85 H85A 38.7 2_666 . ?
C86 C85 H85B 109.5 . . ?
C87 C85 H85B 84.7 2_666 . ?
H85A C85 H85B 109.5 . . ?
C86 C85 H85C 109.5 . . ?
C87 C85 H85C 91.5 2_666 . ?
H85A C85 H85C 109.5 . . ?
H85B C85 H85C 109.5 . . ?
N6 C86 C85 113(2) . . ?
N6 C86 H86A 108.9 . . ?
C85 C86 H86A 108.9 . . ?
N6 C86 H86B 108.9 . . ?
C85 C86 H86B 108.9 . . ?
H86A C86 H86B 107.7 . . ?
C88 C87 C85 139(3) . 2_666 ?
C88 C87 H87A 109.5 . . ?
C85 C87 H87A 111.6 2_666 . ?
C88 C87 H87B 109.5 . . ?
C85 C87 H87B 51.5 2_666 . ?
H87A C87 H87B 109.5 . . ?
C88 C87 H87C 109.5 . . ?
C85 C87 H87C 60.2 2_666 . ?
H87A C87 H87C 109.5 . . ?
H87B C87 H87C 109.5 . . ?
N6 C88 C87 119(2) . . ?
N6 C88 H88A 107.5 . . ?
C87 C88 H88A 107.5 . . ?
N6 C88 H88B 107.5 . . ?
C87 C88 H88B 107.5 . . ?
H88A C88 H88B 107.0 . . ?
Cl3 C89 Cl1 113.8(11) . . ?
Cl3 C89 Cl2 110.9(10) . . ?
Cl1 C89 Cl2 106.6(10) . . ?
Cl2A C89 Cl1A 114(3) . . ?
Cl2A C89 Cl3A 122(3) . . ?
Cl1A C89 Cl3A 111(2) . . ?
Cl3 C89 H89A 108.5 . . ?
Cl1 C89 H89A 108.5 . . ?
Cl2 C89 H89A 108.5 . . ?
Cl2A C89 H89B 102.5 . . ?
Cl1A C89 H89B 102.5 . . ?
Cl3A C89 H89B 102.5 . . ?

loop_
_geom_bond_atom_site_label_1
_geom_bond_atom_site_label_2
_geom_bond_distance
_geom_bond_site_symmetry_2
_geom_bond_publ_flag
Cd1 O1 2.201(9) . ?
Cd1 N1 2.283(10) . ?
Cd1 O4 2.319(8) 1_645 ?
Cd1 O3 2.346(8) 1_645 ?
Cd1 O5 2.358(9) 1_655 ?
Cd1 O6 2.373(8) 1_655 ?
Cd1 C20 2.697(12) 1_645 ?
Cd1 C27 2.715(11) 1_655 ?
Cd2 O15 2.21(5) . ?
Cd2 O16 2.22(3) . ?
Cd2 O2 2.225(8) . ?
Cd2 O9 2.256(9) . ?
Cd2 O7 2.32(2) . ?
Cd2 O13 2.346(10) 1_455 ?
Cd2 N3 2.385(8) . ?
Cd2 O6 2.393(8) 1_655 ?
Cd3 O10 2.227(9) . ?
Cd3 O11 2.237(12) 1_465 ?
Cd3 N2 2.340(12) 1_654 ?
Cd3 O13 2.351(8) 1_455 ?
Cd3 O8 2.385(14) . ?
Cd3 O14 2.448(12) 1_455 ?
Cd3 O12 2.614(18) 1_465 ?
Cd3 C71 2.721(13) 1_455 ?
O1 C13 1.243(16) . ?
O2 C13 1.271(15) . ?
O3 C20 1.268(15) . ?
O4 C20 1.227(15) . ?
O5 C27 1.275(15) . ?
O6 C27 1.258(14) . ?
O9 C57 1.238(18) . ?
O10 C57 1.240(18) . ?
O11 C64 1.24(3) . ?
O12 C64 1.25(3) . ?
O13 C71 1.257(16) . ?
O14 C71 1.229(17) . ?
N1 C1 1.303(17) . ?
N1 C5 1.337(18) . ?
N2 C10 1.28(2) . ?
N2 C11 1.36(2) . ?
C1 C2 1.39(2) . ?
C1 H1A 0.9400 . ?
C2 C3 1.36(2) . ?
C2 H2A 0.9400 . ?
C3 C4 1.39(2) . ?
C3 C6 1.48(2) . ?
C4 C5 1.36(2) . ?
C4 H4A 0.9400 . ?
C5 H5A 0.9400 . ?
C6 C7 1.21(2) . ?
C6 H6A 0.9400 . ?
C7 C8 1.52(2) . ?
C7 H7A 0.9400 . ?
C8 C9 1.31(3) . ?
C8 C12 1.37(3) . ?
C9 C10 1.39(3) . ?
C9 H9A 0.9400 . ?
C10 H10A 0.9400 . ?
C11 C12 1.44(3) . ?
C11 H11A 0.9400 . ?
C12 H12A 0.9400 . ?
C13 C14 1.515(15) . ?
C14 C15 1.345(19) . ?
C14 C19 1.389(17) . ?
C15 C16 1.397(18) . ?
C15 H15A 0.9400 . ?
C16 C17 1.369(18) . ?
C16 H16A 0.9400 . ?
C17 C18 1.39(2) . ?
C17 C34 1.487(16) . ?
C18 C19 1.364(17) . ?
C18 H18A 0.9400 . ?
C19 H19A 0.9400 . ?
C20 C21 1.492(16) . ?
C21 C26 1.380(17) . ?
C21 C22 1.393(17) . ?
C22 C23 1.364(16) . ?
C22 H22A 0.9400 . ?
C23 C24 1.416(17) . ?
C23 H23A 0.9400 . ?
C24 C25 1.372(17) . ?
C24 C38 1.461(16) . ?
C25 C26 1.348(17) . ?
C25 H25A 0.9400 . ?
C26 H26A 0.9400 . ?
C27 C28 1.498(15) . ?
C28 C29 1.351(17) . ?
C28 C33 1.387(16) . ?
C29 C30 1.405(17) . ?
C29 H29A 0.9400 . ?
C30 C31 1.411(17) . ?
C30 H30A 0.9400 . ?
C31 C32 1.390(17) . ?
C31 C36 1.470(15) . ?
C32 C33 1.392(15) . ?
C32 H32A 0.9400 . ?
C33 H33A 0.9400 . ?
C34 C39 1.373(17) . ?
C34 C35 1.402(15) . ?
C35 C36 1.408(14) . ?
C35 H35A 0.9400 . ?
C36 C37 1.373(16) . ?
C37 C38 1.393(16) . ?
C37 H37A 0.9400 . ?
C38 C39 1.394(17) . ?
C39 H39A 0.9400 . ?
O15 N3 0.98(6) . ?
N3 C40 1.3900 . ?
N3 C44 1.3900 . ?
C40 C41 1.3900 . ?
C40 H40A 0.9400 . ?
C41 C42 1.3900 . ?
C41 H41A 0.9400 . ?
C42 C43 1.3900 . ?
C42 C45 1.464(15) . ?
C43 C44 1.3900 . ?
C43 H43A 0.9400 . ?
C44 H44 0.9400 . ?
C45 C46 1.321(17) . ?
C45 H45A 0.9400 . ?
C46 C47 1.409(16) . ?
C46 H46A 0.9400 . ?
C47 C48 1.3900 . ?
C47 C51 1.3900 . ?
C48 C49 1.3900 . ?
C48 H48A 0.9400 . ?
C49 N4 1.3900 . ?
C49 H49A 0.9400 . ?
N4 C50 1.3900 . ?
C50 C51 1.3900 . ?
C50 H50A 0.9400 . ?
C51 H51A 0.9400 . ?
O8 C52 1.288(17) . ?
N5 C52 1.261(16) . ?
N5 C56 1.447(17) . ?
N5 C54 1.462(17) . ?
C52 H52A 0.9400 . ?
C53 C54 1.476(19) . ?
C53 H53A 0.9700 . ?
C53 H53B 0.9700 . ?
C53 H53C 0.9700 . ?
C54 H54A 0.9800 . ?
C54 H54B 0.9800 . ?
C55 C56 1.528(19) . ?
C55 H55A 0.9700 . ?
C55 H55B 0.9700 . ?
C55 H55C 0.9700 . ?
C56 H56A 0.9800 . ?
C56 H56B 0.9800 . ?
C57 C58 1.498(18) . ?
C58 C59 1.409(19) . ?
C58 C63 1.411(19) . ?
C59 C60 1.409(17) . ?
C59 H59A 0.9400 . ?
C60 C61 1.393(18) . ?
C60 H60A 0.9400 . ?
C61 C62 1.369(18) . ?
C61 C78 1.487(15) . ?
C62 C63 1.407(17) . ?
C62 H62A 0.9400 . ?
C63 H63A 0.9400 . ?
C64 C65 1.52(3) . ?
C65 C70 1.36(2) . ?
C65 C66 1.39(2) . ?
C66 C67 1.38(2) . ?
C66 H66A 0.9400 . ?
C67 C68 1.395(19) . ?
C67 H67A 0.9400 . ?
C68 C69 1.411(18) . ?
C68 C80 1.477(18) . ?
C69 C70 1.40(2) . ?
C69 H69A 0.9400 . ?
C70 H70A 0.9400 . ?
C71 C72 1.479(17) . ?
C72 C77 1.385(18) . ?
C72 C73 1.40(2) . ?
C73 C74 1.377(18) . ?
C73 H73A 0.9400 . ?
C74 C75 1.371(19) . ?
C74 H74A 0.9400 . ?
C75 C76 1.364(19) . ?
C75 C82 1.496(16) . ?
C76 C77 1.399(17) . ?
C76 H76A 0.9400 . ?
C77 H77A 0.9400 . ?
C78 C79 1.359(17) . ?
C78 C83 1.411(17) . ?
C79 C80 1.406(16) . ?
C79 H79A 0.9400 . ?
C80 C81 1.388(16) . ?
C81 C82 1.393(18) . ?
C81 H81A 0.9400 . ?
C82 C83 1.411(17) . ?
C83 H83A 0.9400 . ?
O7 C84 1.29(4) . ?
O16 C84 1.291(19) . ?
N6 C84 1.312(18) . ?
N6 C88 1.435(18) . ?
N6 C86 1.478(18) . ?
C84 H84A 0.9900 . ?
C85 C86 1.519(19) . ?
C85 C87 1.87(5) 2_666 ?
C85 H85A 0.9700 . ?
C85 H85B 0.9700 . ?
C85 H85C 0.9700 . ?
C86 H86A 0.9800 . ?
C86 H86B 0.9800 . ?
C87 C88 1.527(19) . ?
C87 H87A 0.9700 . ?
C87 H87B 0.9700 . ?
C87 H87C 0.9700 . ?
C88 H88A 0.9800 . ?
C88 H88B 0.9800 . ?
C89 Cl3 1.739(13) . ?
C89 Cl1 1.752(14) . ?
C89 Cl2 1.761(14) . ?
C89 Cl2A 1.770(17) . ?
C89 Cl1A 1.772(17) . ?
C89 Cl3A 1.774(17) . ?
C89 H89A 0.9900 . ?
C89 H89B 0.9900 . ?

loop_
_publcif_info_exptl_table_extra_item
sin_theta_over_lambda_max

loop_
_publcif_info_exptl_table_header_item
?
